data_1530639
loop_
_publ_author_name
'Reimers, J.N.'
'Greedan, J.E.'
'Kremer, R.'
'Stager, C.V.'

_publ_section_title
;
 Crystal Structure and Magnetism in Co Sb2 O6 and Co Ta2 O6
;
_journal_name_full 'Journal of Solid State Chemistry'
_journal_page_first 20
_journal_page_last 30
_journal_volume 83
_journal_year 1989
_chemical_formula_sum 'Co O6 Sb2'
_chemical_name_systematic 'Co Sb2 O6'
_space_group_IT_number 136
_symmetry_space_group_name_Hall '-P 4n 2n'
_symmetry_space_group_name_H-M 'P 42/m n m'
_cell_angle_alpha 90
_cell_angle_beta 90
_cell_angle_gamma 90
_cell_formula_units_Z 2
_cell_length_a 4.6495
_cell_length_b 4.6495
_cell_length_c 9.2763
_cell_volume 200.534
_citation_journal_id_ASTM JSSCBI
_cod_data_source_file Reimers_JSSCBI_1989_1877.cif
_cod_data_source_block Co1O6Sb2
_cod_original_cell_volume 200.5337
_cod_original_formula_sum 'Co1 O6 Sb2'
_cod_database_code 1530639

loop_
_symmetry_equiv_pos_as_xyz
x,y,z
-y+1/2,x+1/2,z+1/2
-x,-y,z
y+1/2,-x+1/2,z+1/2
x+1/2,-y+1/2,-z+1/2
y,x,-z
-x+1/2,y+1/2,-z+1/2
-y,-x,-z
-x,-y,-z
y-1/2,-x-1/2,-z-1/2
x,y,-z
-y-1/2,x-1/2,-z-1/2
-x-1/2,y-1/2,z-1/2
-y,-x,z
x-1/2,-y-1/2,z-1/2
y,x,z

loop_
_atom_site_label
_atom_site_type_symbol
_atom_site_fract_x
_atom_site_fract_y
_atom_site_fract_z
_atom_site_occupancy
_atom_site_U_iso_or_equiv
O2 O-2 0.3026 0.3026 0.3264 1 0.0
O1 O-2 0.3082 0.3082 0 1 0.0
Co1 Co+2 0 0 0 1 0.0
Sb1 Sb+5 0 0 0.3358 1 0.0
